data_4349662
loop_
_publ_author_name
'Lu, Zhiyong'
'Zhang, Jianfeng'
'He, Haiyan'
'Du, Liting'
'Hang, Cheng'

_publ_section_title
;
 A mesoporous (3,36)-connected txt-type metal--organic framework
 constructed by using a naphthyl-embedded ligand exhibiting high CO2
 storage and selectivity
;
_journal_issue 4
_journal_name_full 'Inorganic Chemistry Frontiers'
_journal_page_first 736
_journal_paper_doi 10.1039/C6QI00616G
_journal_volume 4
_journal_year 2017
_chemical_formula_moiety 'C45 H27 Cu2 N5 O13'
_chemical_formula_sum 'C45 H27 Cu2 N5 O13'
_chemical_formula_weight 972.82
_chemical_name_common HHU-1
_chemical_name_systematic HHU-1
_chemical_properties_physical ', Moisture-sensitive'
_space_group_crystal_system cubic
_space_group_IT_number 229
_space_group_name_Hall '-I 4 2 3'
_space_group_name_H-M_alt 'I m -3 m'
_atom_sites_solution_hydrogens mixed
_audit_creation_method SHELXL-2014/7
_audit_update_record
;
2016-12-21 deposited with the CCDC.
2017-02-24 downloaded from the CCDC.
;
_cell_angle_alpha 90
_cell_angle_beta 90
_cell_angle_gamma 90
_cell_formula_units_Z 24
_cell_length_a 41.4734(4)
_cell_length_b 41.4734(4)
_cell_length_c 41.4734(4)
_cell_measurement_reflns_used 9974
_cell_measurement_temperature 173(2)
_cell_measurement_theta_max 22.09
_cell_measurement_theta_min 2.19
_cell_volume 71336.0(12)
_computing_cell_refinement SMART
_computing_data_collection 'SMART (Bruker, 2008)'
_computing_data_reduction 'SAINT (Bruker, 2008)'
_computing_molecular_graphics SHELXTL
_computing_publication_material SHELXTL
_computing_structure_refinement 'SHELXL-2014/7 (Sheldrick, 2014)'
_computing_structure_solution 'SHELXTL (Bruker, 2008)'
_diffrn_ambient_temperature 173(2)
_diffrn_measured_fraction_theta_full 1.000
_diffrn_measured_fraction_theta_max 1.000
_diffrn_measurement_device_type 'Bruker Smart Apex CCD '
_diffrn_measurement_method 'phi and omega scans'
_diffrn_radiation_monochromator graphite
_diffrn_radiation_source 'sealed tube'
_diffrn_radiation_type MoK\a
_diffrn_radiation_wavelength 0.71073
_diffrn_reflns_av_R_equivalents 0.0159
_diffrn_reflns_av_unetI/netI 0.0640
_diffrn_reflns_Laue_measured_fraction_full 1.000
_diffrn_reflns_Laue_measured_fraction_max 1.000
_diffrn_reflns_limit_h_max 50
_diffrn_reflns_limit_h_min -53
_diffrn_reflns_limit_k_max 53
_diffrn_reflns_limit_k_min -51
_diffrn_reflns_limit_l_max 53
_diffrn_reflns_limit_l_min -33
_diffrn_reflns_number 247256
_diffrn_reflns_point_group_measured_fraction_full 1.000
_diffrn_reflns_point_group_measured_fraction_max 1.000
_diffrn_reflns_theta_full 25.242
_diffrn_reflns_theta_max 27.490
_diffrn_reflns_theta_min 0.694
_exptl_absorpt_coefficient_mu 0.384
_exptl_absorpt_correction_T_max 0.926
_exptl_absorpt_correction_T_min 0.905
_exptl_absorpt_correction_type multi-scan
_exptl_absorpt_process_details 'SADABS; Bruker, 2000'
_exptl_crystal_colour green
_exptl_crystal_density_diffrn 0.544
_exptl_crystal_description block
_exptl_crystal_F_000 11856
_exptl_crystal_preparation ', Gas adsorption properties'
_exptl_crystal_recrystallization_method 'solvothermal reaction'
_exptl_crystal_size_max 0.260
_exptl_crystal_size_mid 0.220
_exptl_crystal_size_min 0.200
_refine_diff_density_max 0.282
_refine_diff_density_min -0.385
_refine_diff_density_rms 0.050
_refine_ls_extinction_method none
_refine_ls_goodness_of_fit_ref 1.059
_refine_ls_hydrogen_treatment constr
_refine_ls_matrix_type full
_refine_ls_number_parameters 186
_refine_ls_number_reflns 7537
_refine_ls_number_restraints 0
_refine_ls_restrained_S_all 1.059
_refine_ls_R_factor_all 0.0797
_refine_ls_R_factor_gt 0.0442
_refine_ls_shift/su_max 0.000
_refine_ls_shift/su_mean 0.000
_refine_ls_structure_factor_coef Fsqd
_refine_ls_weighting_details 'w=1/[\s^2^(Fo^2^)+(0.08P)^2^+1.88P] where P=(Fo^2^+2Fc^2^)/3'
_refine_ls_weighting_scheme calc
_refine_ls_wR_factor_gt 0.1755
_refine_ls_wR_factor_ref 0.1774
_reflns_Friedel_coverage 0.000
_reflns_number_gt 3787
_reflns_number_total 7537
_reflns_threshold_expression 'I > 2\s(I)'
_cod_data_source_file c6qi00616g2.cif
_cod_data_source_block HHU-1
_cod_original_cell_volume 71336(2)
_cod_database_code 4349662
_shelx_shelxl_version_number 2014/7
_shelx_space_group_comment
;
The symmetry employed for this shelxl refinement is uniquely defined
by the following loop, which should always be used as a source of
symmetry information in preference to the above space-group names.
They are only intended as comments.
;
_shelx_estimated_absorpt_t_min 0.907
_shelx_estimated_absorpt_t_max 0.927

loop_
_space_group_symop_operation_xyz
'x, y, z'
'-x, -y, z'
'-x, y, -z'
'x, -y, -z'
'z, x, y'
'z, -x, -y'
'-z, -x, y'
'-z, x, -y'
'y, z, x'
'-y, z, -x'
'y, -z, -x'
'-y, -z, x'
'y, x, -z'
'-y, -x, -z'
'y, -x, z'
'-y, x, z'
'x, z, -y'
'-x, z, y'
'-x, -z, -y'
'x, -z, y'
'z, y, -x'
'z, -y, x'
'-z, y, x'
'-z, -y, -x'
'x+1/2, y+1/2, z+1/2'
'-x+1/2, -y+1/2, z+1/2'
'-x+1/2, y+1/2, -z+1/2'
'x+1/2, -y+1/2, -z+1/2'
'z+1/2, x+1/2, y+1/2'
'z+1/2, -x+1/2, -y+1/2'
'-z+1/2, -x+1/2, y+1/2'
'-z+1/2, x+1/2, -y+1/2'
'y+1/2, z+1/2, x+1/2'
'-y+1/2, z+1/2, -x+1/2'
'y+1/2, -z+1/2, -x+1/2'
'-y+1/2, -z+1/2, x+1/2'
'y+1/2, x+1/2, -z+1/2'
'-y+1/2, -x+1/2, -z+1/2'
'y+1/2, -x+1/2, z+1/2'
'-y+1/2, x+1/2, z+1/2'
'x+1/2, z+1/2, -y+1/2'
'-x+1/2, z+1/2, y+1/2'
'-x+1/2, -z+1/2, -y+1/2'
'x+1/2, -z+1/2, y+1/2'
'z+1/2, y+1/2, -x+1/2'
'z+1/2, -y+1/2, x+1/2'
'-z+1/2, y+1/2, x+1/2'
'-z+1/2, -y+1/2, -x+1/2'
'-x, -y, -z'
'x, y, -z'
'x, -y, z'
'-x, y, z'
'-z, -x, -y'
'-z, x, y'
'z, x, -y'
'z, -x, y'
'-y, -z, -x'
'y, -z, x'
'-y, z, x'
'y, z, -x'
'-y, -x, z'
'y, x, z'
'-y, x, -z'
'y, -x, -z'
'-x, -z, y'
'x, -z, -y'
'x, z, y'
'-x, z, -y'
'-z, -y, x'
'-z, y, -x'
'z, -y, -x'
'z, y, x'
'-x+1/2, -y+1/2, -z+1/2'
'x+1/2, y+1/2, -z+1/2'
'x+1/2, -y+1/2, z+1/2'
'-x+1/2, y+1/2, z+1/2'
'-z+1/2, -x+1/2, -y+1/2'
'-z+1/2, x+1/2, y+1/2'
'z+1/2, x+1/2, -y+1/2'
'z+1/2, -x+1/2, y+1/2'
'-y+1/2, -z+1/2, -x+1/2'
'y+1/2, -z+1/2, x+1/2'
'-y+1/2, z+1/2, x+1/2'
'y+1/2, z+1/2, -x+1/2'
'-y+1/2, -x+1/2, z+1/2'
'y+1/2, x+1/2, z+1/2'
'-y+1/2, x+1/2, -z+1/2'
'y+1/2, -x+1/2, -z+1/2'
'-x+1/2, -z+1/2, y+1/2'
'x+1/2, -z+1/2, -y+1/2'
'x+1/2, z+1/2, y+1/2'
'-x+1/2, z+1/2, -y+1/2'
'-z+1/2, -y+1/2, x+1/2'
'-z+1/2, y+1/2, -x+1/2'
'z+1/2, -y+1/2, -x+1/2'
'z+1/2, y+1/2, x+1/2'

loop_
_atom_site_label
_atom_site_type_symbol
_atom_site_fract_x
_atom_site_fract_y
_atom_site_fract_z
_atom_site_U_iso_or_equiv
_atom_site_adp_type
_atom_site_occupancy
_atom_site_site_symmetry_order
_atom_site_calc_flag
_atom_site_refinement_flags_posn
_atom_site_refinement_flags_adp
_atom_site_refinement_flags_occupancy
C1 C 0.12845(7) 0.04404(7) 0.18830(7) 0.0473(7) Uani 1 1 d . . .
C2 C 0.08382(6) 0.08382(6) 0.19169(9) 0.0479(10) Uani 1 2 d S T P
H2A H 0.0740 0.0740 0.1735 0.057 Uiso 1 2 calc R U P
C3 C 0.11137(7) 0.07048(7) 0.20487(7) 0.0475(7) Uani 1 1 d . . .
C4 C 0.12611(7) 0.08496(7) 0.23161(7) 0.0556(8) Uani 1 1 d . . .
H4A H 0.1457 0.0766 0.2400 0.067 Uiso 1 1 calc R U .
C5 C 0.11163(7) 0.11163(7) 0.24566(10) 0.0591(12) Uani 1 2 d S T P
C6 C 0.12018(8) 0.12018(8) 0.30819(14) 0.0825(16) Uani 1 2 d S T P
C7 C 0.33747(8) 0.18117(12) 0.33747(8) 0.0709(14) Uani 1 2 d S T P
H7 H 0.3346 0.2037 0.3346 0.085 Uiso 1 2 calc R U P
C8 C 0.35907(9) 0.17012(12) 0.35907(9) 0.0738(14) Uani 1 2 d S T P
C9 C 0.36343(9) 0.13684(13) 0.36343(9) 0.0821(15) Uani 1 2 d S T P
H9 H 0.3787 0.1291 0.3787 0.098 Uiso 1 2 calc R U P
C10 C 0.34511(10) 0.11528(12) 0.34511(10) 0.0774(15) Uani 1 2 d S T P
H10 H 0.3478 0.0927 0.3478 0.093 Uiso 1 2 calc R U P
C11 C 0.32341(9) 0.12682(14) 0.32341(9) 0.0820(16) Uani 1 2 d S T P
C12 C 0.31918(9) 0.15951(13) 0.31918(9) 0.0805(15) Uani 1 2 d S T P
C13 C 0.29692(8) 0.17151(12) 0.29692(8) 0.0614(12) Uani 1 2 d S T P
H13 H 0.2941 0.1941 0.2941 0.074 Uiso 1 2 calc R U P
C14 C 0.27866(9) 0.14902(12) 0.27866(9) 0.0696(14) Uani 1 2 d S T P
H14 H 0.2634 0.1566 0.2634 0.084 Uiso 1 2 calc R U P
C15 C 0.28270(8) 0.11690(12) 0.28270(8) 0.0702(14) Uani 1 2 d S T P
C16 C 0.30492(8) 0.10488(12) 0.30492(8) 0.0784(15) Uani 1 2 d S T P
H16 H 0.3076 0.0823 0.3076 0.094 Uiso 1 2 calc R U P
C17 C 0.26748(8) 0.05872(11) 0.26748(8) 0.0659(13) Uani 1 2 d S T P
C18 C 0.26520(9) 0.0000 0.26520(9) 0.0539(16) Uani 1 4 d S T P
H18 H 0.2814 0.0000 0.2814 0.065 Uiso 1 4 calc R U P
C19 C 0.25342(7) 0.02803(10) 0.25342(7) 0.0593(12) Uani 1 2 d S T P
C20 C 0.22922(7) 0.02846(10) 0.22922(7) 0.0555(11) Uani 1 2 d S T P
H20 H 0.2211 0.0482 0.2211 0.067 Uiso 1 2 calc R U P
Cu1 Cu 0.18119(2) 0.0000 0.18119(2) 0.0476(2) Uani 1 4 d S T P
Cu2 Cu 0.13616(2) 0.0000 0.13616(2) 0.0442(2) Uani 1 4 d S T P
N1 N 0.12687(6) 0.12687(6) 0.27510(9) 0.0620(10) Uani 1 2 d S T P
H1A H 0.1487 0.1234 0.2728 0.074 Uiso 0.5 1 d R U P
N2 N 0.26240(6) 0.09198(9) 0.26240(6) 0.0707(11) Uani 1 2 d S T P
H2 H 0.2482 0.0987 0.2482 0.085 Uiso 1 2 calc R U P
N3 N 0.21817(7) 0.0000 0.21817(7) 0.0468(12) Uani 1 4 d S T P
O1 O 0.11648(4) 0.03355(4) 0.16290(4) 0.0484(5) Uani 1 1 d . . .
O2 O 0.15431(5) 0.03338(5) 0.20086(4) 0.0535(5) Uani 1 1 d . . .
O3 O 0.10151(6) 0.10151(6) 0.32169(9) 0.0906(11) Uani 1 2 d S T P
O4 O 0.28871(5) 0.05266(8) 0.28871(5) 0.0772(10) Uani 1 2 d S T P
O1W O 0.09956(6) 0.0000 0.09956(6) 0.0692(13) Uani 1 4 d S T P
H1Y H 0.0818 -0.0141 0.1067 0.083 Uiso 0.25 1 d R U P
H1X H 0.0914 0.0220 0.0970 0.083 Uiso 0.25 1 d R U P

loop_
_atom_site_aniso_label
_atom_site_aniso_U_11
_atom_site_aniso_U_22
_atom_site_aniso_U_33
_atom_site_aniso_U_23
_atom_site_aniso_U_13
_atom_site_aniso_U_12
C1 0.0422(17) 0.0517(18) 0.0480(18) -0.0037(14) -0.0062(14) 0.0059(14)
C2 0.0505(15) 0.0505(15) 0.043(2) -0.0122(13) -0.0122(13) -0.008(2)
C3 0.0487(17) 0.0484(17) 0.0453(17) -0.0123(13) -0.0091(14) 0.0084(14)
C4 0.057(2) 0.0559(19) 0.0544(19) -0.0156(15) -0.0173(15) 0.0110(15)
C5 0.0619(18) 0.0619(18) 0.054(3) -0.0233(16) -0.0233(16) 0.009(2)
C6 0.081(2) 0.081(2) 0.085(4) 0.0020(18) 0.0020(18) -0.045(3)
C7 0.074(2) 0.064(3) 0.074(2) -0.0170(18) -0.016(3) -0.0170(18)
C8 0.080(2) 0.062(3) 0.080(2) -0.0125(19) -0.012(3) -0.0125(19)
C9 0.085(2) 0.076(4) 0.085(2) 0.007(2) -0.018(3) 0.007(2)
C10 0.087(2) 0.058(3) 0.087(2) -0.010(2) 0.000(3) -0.010(2)
C11 0.088(2) 0.070(4) 0.088(2) -0.009(2) -0.022(3) -0.009(2)
C12 0.086(2) 0.069(4) 0.086(2) -0.0141(19) -0.030(3) -0.0141(19)
C13 0.0531(17) 0.078(3) 0.0531(17) 0.0058(18) 0.009(2) 0.0058(18)
C14 0.067(2) 0.075(4) 0.067(2) 0.003(2) 0.027(3) 0.003(2)
C15 0.080(2) 0.051(3) 0.080(2) -0.0089(17) -0.015(3) -0.0089(17)
C16 0.083(2) 0.070(3) 0.083(2) -0.0172(19) -0.028(3) -0.0172(19)
C17 0.070(2) 0.058(3) 0.070(2) -0.0113(17) -0.018(3) -0.0113(17)
C18 0.054(2) 0.054(4) 0.054(2) 0.000 -0.025(3) 0.000
C19 0.0651(18) 0.048(3) 0.0651(18) -0.0108(14) -0.023(2) -0.0108(14)
C20 0.0567(17) 0.053(3) 0.0567(17) -0.0118(15) -0.009(2) -0.0118(15)
Cu1 0.0458(3) 0.0514(5) 0.0458(3) 0.000 -0.0160(3) 0.000
Cu2 0.0433(3) 0.0459(4) 0.0433(3) 0.000 -0.0137(3) 0.000
N1 0.0652(15) 0.0652(15) 0.056(2) -0.0131(13) -0.0131(13) -0.0049(19)
N2 0.0739(17) 0.064(3) 0.0739(17) -0.0057(14) -0.009(2) -0.0057(14)
N3 0.0479(18) 0.045(3) 0.0479(18) 0.000 -0.023(2) 0.000
O1 0.0494(12) 0.0493(12) 0.0466(12) -0.0074(9) -0.0142(9) 0.0088(9)
O2 0.0534(13) 0.0557(13) 0.0513(12) -0.0096(10) -0.0160(10) 0.0138(10)
O3 0.0866(16) 0.0866(16) 0.099(3) 0.0211(14) 0.0211(14) -0.019(2)
O4 0.0725(14) 0.087(2) 0.0725(14) -0.0244(13) -0.0166(18) -0.0244(13)
O1W 0.0484(16) 0.111(4) 0.0484(16) 0.000 -0.015(2) 0.000

loop_
_atom_type_symbol
_atom_type_description
_atom_type_scat_dispersion_real
_atom_type_scat_dispersion_imag
_atom_type_scat_source
C C 0.0033 0.0016 'International Tables Vol C Tables 4.2.6.8 and 6.1.1.4'
H H 0.0000 0.0000 'International Tables Vol C Tables 4.2.6.8 and 6.1.1.4'
N N 0.0061 0.0033 'International Tables Vol C Tables 4.2.6.8 and 6.1.1.4'
O O 0.0106 0.0060 'International Tables Vol C Tables 4.2.6.8 and 6.1.1.4'
Cu Cu 0.3201 1.2651 'International Tables Vol C Tables 4.2.6.8 and 6.1.1.4'

loop_
_geom_angle_atom_site_label_1
_geom_angle_atom_site_label_2
_geom_angle_atom_site_label_3
_geom_angle
_geom_angle_site_symmetry_1
_geom_angle_site_symmetry_3
O1 C1 O2 124.2(3) . .
O1 C1 C3 117.6(2) . .
O2 C1 C3 118.2(2) . .
C3 C2 C3 120.4(3) 62 .
C3 C2 H2A 119.8 62 .
C3 C2 H2A 119.8 . .
C2 C3 C4 120.1(3) . .
C2 C3 C1 120.7(3) . .
C4 C3 C1 118.5(2) . .
C5 C4 C3 119.0(3) . .
C5 C4 H4A 120.5 . .
C3 C4 H4A 120.5 . .
C4 C5 C4 121.0(4) . 62
C4 C5 N1 119.41(18) . .
C4 C5 N1 119.41(18) 62 .
O3 C6 N1 133.1(5) . .
O3 C6 C8 116.4(5) . 77
N1 C6 C8 110.5(4) . 77
C8 C7 C12 120.2(5) . .
C8 C7 H7 119.9 . .
C12 C7 H7 119.9 . .
C7 C8 C9 120.4(5) . .
C7 C8 C6 123.7(5) . 81
C9 C8 C6 116.0(5) . 81
C10 C9 C8 119.3(5) . .
C10 C9 H9 120.4 . .
C8 C9 H9 120.4 . .
C11 C10 C9 119.6(5) . .
C11 C10 H10 120.2 . .
C9 C10 H10 120.2 . .
C10 C11 C12 121.0(5) . .
C10 C11 C16 119.4(5) . .
C12 C11 C16 119.6(5) . .
C11 C12 C13 121.3(5) . .
C11 C12 C7 119.6(5) . .
C13 C12 C7 119.2(5) . .
C12 C13 C14 118.1(5) . .
C12 C13 H13 121.0 . .
C14 C13 H13 121.0 . .
C15 C14 C13 121.0(5) . .
C15 C14 H14 119.5 . .
C13 C14 H14 119.5 . .
C14 C15 C16 121.0(5) . .
C14 C15 N2 120.9(5) . .
C16 C15 N2 118.1(4) . .
C15 C16 C11 119.1(5) . .
C15 C16 H16 120.5 . .
C11 C16 H16 120.5 . .
O4 C17 N2 113.6(4) . .
O4 C17 C19 111.5(4) . .
N2 C17 C19 134.9(4) . .
C19 C18 C19 118.6(5) . 51
C19 C18 H18 120.7 . .
C19 C18 H18 120.7 51 .
C18 C19 C20 121.4(4) . .
C18 C19 C17 116.4(4) . .
C20 C19 C17 122.2(4) . .
N3 C20 C19 118.0(4) . .
N3 C20 H20 121.0 . .
C19 C20 H20 121.0 . .
O2 Cu1 O2 90.13(12) . 51
O2 Cu1 O2 167.56(11) . 22
O2 Cu1 O2 88.52(12) 51 22
O2 Cu1 O2 88.53(12) . 72
O2 Cu1 O2 167.56(11) 51 72
O2 Cu1 O2 90.13(12) 22 72
O2 Cu1 N3 96.22(6) . .
O2 Cu1 N3 96.22(6) 51 .
O2 Cu1 N3 96.22(6) 22 .
O2 Cu1 N3 96.22(6) 72 .
O2 Cu1 Cu2 83.78(6) . .
O2 Cu1 Cu2 83.78(6) 51 .
O2 Cu1 Cu2 83.78(6) 22 .
O2 Cu1 Cu2 83.78(6) 72 .
N3 Cu1 Cu2 180.00(11) . .
O1 Cu2 O1 88.13(11) . 72
O1 Cu2 O1 90.59(11) . 51
O1 Cu2 O1 167.85(11) 72 51
O1 Cu2 O1 167.85(11) . 22
O1 Cu2 O1 90.59(11) 72 22
O1 Cu2 O1 88.12(11) 51 22
O1 Cu2 O1W 96.07(5) . .
O1 Cu2 O1W 96.07(5) 72 .
O1 Cu2 O1W 96.07(5) 51 .
O1 Cu2 O1W 96.07(5) 22 .
O1 Cu2 Cu1 83.93(5) . .
O1 Cu2 Cu1 83.93(5) 72 .
O1 Cu2 Cu1 83.93(5) 51 .
O1 Cu2 Cu1 83.93(5) 22 .
O1W Cu2 Cu1 180.00(10) . .
C6 N1 C5 127.8(4) . .
C6 N1 H1A 105.2 . .
C5 N1 H1A 105.1 . .
C17 N2 C15 118.8(4) . .
C17 N2 H2 120.6 . .
C15 N2 H2 120.6 . .
C20 N3 C20 122.5(5) . 51
C20 N3 Cu1 118.8(2) . .
C20 N3 Cu1 118.8(2) 51 .
C1 O1 Cu2 124.21(17) . .
C1 O2 Cu1 123.80(18) . .
Cu2 O1W H1Y 108.5 . .
Cu2 O1W H1X 108.6 . .
H1Y O1W H1X 109.2 . .

loop_
_geom_bond_atom_site_label_1
_geom_bond_atom_site_label_2
_geom_bond_distance
_geom_bond_site_symmetry_2
C1 O1 1.243(3) .
C1 O2 1.272(3) .
C1 C3 1.475(4) .
C2 C3 1.382(3) 62
C2 C3 1.382(3) .
C2 H2A 0.9500 .
C3 C4 1.402(4) .
C4 C5 1.387(3) .
C4 H4A 0.9500 .
C5 C4 1.387(3) 62
C5 N1 1.513(5) .
C6 O3 1.230(5) .
C6 N1 1.428(6) .
C6 C8 1.513(6) 77
C7 C8 1.348(6) .
C7 C12 1.399(6) .
C7 H7 0.9500 .
C8 C9 1.404(7) .
C8 C6 1.513(6) 81
C9 C10 1.398(7) .
C9 H9 0.9500 .
C10 C11 1.359(7) .
C10 H10 0.9500 .
C11 C12 1.378(7) .
C11 C16 1.416(6) .
C12 C13 1.397(6) .
C13 C14 1.420(6) .
C13 H13 0.9500 .
C14 C15 1.353(6) .
C14 H14 0.9500 .
C15 C16 1.395(6) .
C15 N2 1.577(6) .
C16 H16 0.9500 .
C17 O4 1.270(5) .
C17 N2 1.411(6) .
C17 C19 1.516(6) .
C18 C19 1.352(5) .
C18 C19 1.353(5) 51
C18 H18 0.9500 .
C19 C20 1.420(5) .
C20 N3 1.346(4) .
C20 H20 0.9500 .
Cu1 O2 1.9558(18) .
Cu1 O2 1.9558(18) 51
Cu1 O2 1.9558(18) 22
Cu1 O2 1.9558(18) 72
Cu1 N3 2.169(4) .
Cu1 Cu2 2.6414(9) .
Cu2 O1 1.9578(18) .
Cu2 O1 1.9580(18) 72
Cu2 O1 1.9580(18) 51
Cu2 O1 1.9580(18) 22
Cu2 O1W 2.147(4) .
N1 H1A 0.9216 .
N2 H2 0.8800 .
N3 C20 1.347(4) 51
O1W H1Y 0.9857 .
O1W H1X 0.9778 .

loop_
_geom_torsion_atom_site_label_1
_geom_torsion_atom_site_label_2
_geom_torsion_atom_site_label_3
_geom_torsion_atom_site_label_4
_geom_torsion
_geom_torsion_site_symmetry_1
_geom_torsion_site_symmetry_4
C3 C2 C3 C4 -0.4(6) 62 .
C3 C2 C3 C1 -171.0(2) 62 .
O1 C1 C3 C2 -2.6(5) . .
O2 C1 C3 C2 177.5(3) . .
O1 C1 C3 C4 -173.4(3) . .
O2 C1 C3 C4 6.8(4) . .
C2 C3 C4 C5 3.7(5) . .
C1 C3 C4 C5 174.5(3) . .
C3 C4 C5 C4 -7.1(7) . 62
C3 C4 C5 N1 178.3(3) . .
C12 C7 C8 C9 0.000(2) . .
C12 C7 C8 C6 180.000(1) . 81
C7 C8 C9 C10 0.000(1) . .
C6 C8 C9 C10 180.000(1) 81 .
C8 C9 C10 C11 0.000(1) . .
C9 C10 C11 C12 0.000(1) . .
C9 C10 C11 C16 180.000(1) . .
C10 C11 C12 C13 180.000(1) . .
C16 C11 C12 C13 0.000(1) . .
C10 C11 C12 C7 0.000(1) . .
C16 C11 C12 C7 180.000(1) . .
C8 C7 C12 C11 0.000(1) . .
C8 C7 C12 C13 180.000(1) . .
C11 C12 C13 C14 0.000(1) . .
C7 C12 C13 C14 180.000(1) . .
C12 C13 C14 C15 0.000(1) . .
C13 C14 C15 C16 0.000(1) . .
C13 C14 C15 N2 180.000(1) . .
C14 C15 C16 C11 0.000(1) . .
N2 C15 C16 C11 180.000(0) . .
C10 C11 C16 C15 180.000(1) . .
C12 C11 C16 C15 0.000(1) . .
C19 C18 C19 C20 0.000(1) 51 .
C19 C18 C19 C17 180.000(0) 51 .
O4 C17 C19 C18 0.000(0) . .
N2 C17 C19 C18 180.000(0) . .
O4 C17 C19 C20 180.000(0) . .
N2 C17 C19 C20 0.000(1) . .
C18 C19 C20 N3 0.000(1) . .
C17 C19 C20 N3 180.000(0) . .
O3 C6 N1 C5 0.000(0) . .
C8 C6 N1 C5 180.000(0) 77 .
C4 C5 N1 C6 -92.7(4) . .
C4 C5 N1 C6 92.7(4) 62 .
O4 C17 N2 C15 0.000(0) . .
C19 C17 N2 C15 180.000(0) . .
C14 C15 N2 C17 180.000(1) . .
C16 C15 N2 C17 0.000(0) . .
C19 C20 N3 C20 0.000(1) . 51
C19 C20 N3 Cu1 180.000(1) . .
O2 C1 O1 Cu2 -3.1(4) . .
C3 C1 O1 Cu2 177.13(18) . .
O1 C1 O2 Cu1 3.4(4) . .
C3 C1 O2 Cu1 -176.83(19) . .

loop_
_platon_squeeze_void_nr
_platon_squeeze_void_average_x
_platon_squeeze_void_average_y
_platon_squeeze_void_average_z
_platon_squeeze_void_volume
_platon_squeeze_void_count_electrons
_platon_squeeze_void_content
1 -0.005 -0.011 -0.006 51485 2597 ' '
